data_1575421
loop_
_publ_author_name
'Dhara, Barun'
'Bulgarevich, Kirill'
'Takimiya, Kazuo'

_publ_section_title
;
 Radical cation salts of
 dinaphtho[2,3-b:2&#x2032;,3&#x2032;-f]thieno[3,2-b]thiophene:
 characteristic crystal structures and properties
;
_journal_issue 38
_journal_name_full CrystEngComm
_journal_page_first 6333
_journal_page_last 6340
_journal_paper_doi 10.1039/D5CE00680E
_journal_volume 27
_journal_year 2025
_chemical_formula_moiety '1(C22 H12 S2), 0.667(F6 P), 0.667(C6 H5 Cl)'
_chemical_formula_sum 'C26 H15.33 Cl0.67 F4 P0.67 S2'
_chemical_formula_weight 512.12
_space_group_crystal_system triclinic
_space_group_IT_number 2
_space_group_name_Hall '-P 1'
_space_group_name_H-M_alt 'P -1'
_atom_sites_solution_hydrogens geom
_atom_sites_solution_primary dual
_audit_creation_date 2025-02-17
_audit_creation_method
;
Olex2 1.5-ac7-012
(compiled 2024.11.06 svn.r97f918c9 for Rigaku Oxford Diffraction, GUI svn.r7082)
;
_audit_update_record
;
2025-07-06 deposited with the CCDC.	2025-08-13 downloaded from the CCDC.
;
_cell_angle_alpha 103.036(2)
_cell_angle_beta 105.912(3)
_cell_angle_gamma 102.613(2)
_cell_formula_units_Z 3
_cell_length_a 10.5204(3)
_cell_length_b 10.7353(2)
_cell_length_c 15.7430(5)
_cell_measurement_reflns_used 9484
_cell_measurement_temperature 100
_cell_measurement_theta_max 74.8410
_cell_measurement_theta_min 3.0670
_cell_volume 1589.57(9)
_computing_cell_refinement 'CrysAlisPro 1.171.42.93a (Rigaku OD, 2023)'
_computing_data_collection 'CrysAlisPro 1.171.42.93a (Rigaku OD, 2023)'
_computing_data_reduction 'CrysAlisPro 1.171.42.93a (Rigaku OD, 2023)'
_computing_molecular_graphics 'Olex2 1.5-ac7-012 (Dolomanov et al., 2009)'
_computing_publication_material 'Olex2 1.5-ac7-012 (Dolomanov et al., 2009)'
_computing_structure_refinement 'SHELXL 2018/3 (Sheldrick, 2015)'
_computing_structure_solution 'SHELXT  (Sheldrick, 2015)'
_diffrn_ambient_temperature 100
_diffrn_detector 'Hybrid Pixel Array Detector'
_diffrn_detector_area_resol_mean 10.0000
_diffrn_detector_type HyPix
_diffrn_measured_fraction_theta_full 0.999
_diffrn_measured_fraction_theta_max 0.950
_diffrn_measurement_details
;
List of Runs (angles in degrees, time in seconds):

  # Type    Start    End  Width  t~exp~   \w     \q     \k     \f   Frames
#--------------------------------------------------------------------------
  1  \w    -93.00 -24.00   0.50    3.00    --  -47.91 127.00-142.00  138
  2  \w   -104.00 -32.00   0.50    3.00    --  -47.91 143.00  26.00  144
  3  \w   -120.00 -70.00   0.50    3.00    --  -47.91-143.00 -28.00  100
  4  \w     64.00 120.00   0.50    3.00    --   47.91 143.00  26.00  112
  5  \w     26.00 104.00   0.50    3.00    --   47.91-143.00 -28.00  156
  6  \w     19.00  93.00   0.50    3.00    --   47.91-127.00 141.00  148
  7  \w   -125.00 -32.00   0.50    9.00    --  -97.00 143.00  26.00  186
  8  \w   -112.00 -27.00   0.50    9.00    --  -97.00 127.00-142.00  170
  9  \w   -167.00 -81.00   0.50    9.00    --  -97.00-127.00 141.00  172
 10  \w   -169.00 -70.00   0.50    9.00    --  -97.00-143.00 -28.00  198
 11  \w     33.00 125.00   0.50    9.00    --  104.77-143.00 -28.00  184
 12  \w     64.00 171.00   0.50    9.00    --  104.77 143.00  26.00  214
 13  \w     35.00 113.00   0.50    9.00    --  104.77-127.00 141.00  156
 14  \w     75.00 175.00   0.50    9.00    --  104.77 127.00-142.00  200
 15  \w    -24.00  24.00   0.50    3.00    --   47.91 -19.00 120.00   96
 16  \w    -24.00  24.00   0.50    3.00    --   47.91 -19.00-150.00   96
 17  \w    -24.00  24.00   0.50    3.00    --   47.91 -19.00-120.00   96
 18  \w    -24.00  24.00   0.50    3.00    --   47.91 -19.00 -30.00   96
 19  \w     27.00 120.00   0.50    3.00    --   47.91  77.00  90.00  186
 20  \w    -68.00 -25.00   0.50    9.00    --  -97.00  57.00-120.00   86
 21  \w   -167.00 -91.00   0.50    9.00    --  -97.00 -99.00-180.00  152
 22  \w   -169.00 -89.00   0.50    9.00    --  -97.00 -37.00 120.00  160
 23  \w   -166.00 -82.00   0.50    9.00    --  -97.00-125.00  30.00  168
 24  \w   -109.00 -25.00   0.50    9.00    --  -97.00  77.00  60.00  168
 25  \w    -68.00 -25.00   0.50    9.00    --  -97.00  57.00-180.00   86
 26  \w   -169.00 -84.00   0.50    9.00    --  -97.00 -57.00-150.00  170
 27  \w     35.00 106.00   0.50    9.00    --  104.77 -99.00 -30.00  142
 28  \w     33.00  64.00   0.50    9.00    --  104.77 -57.00  60.00   62
 29  \w     33.00  64.00   0.50    9.00    --  104.77 -57.00 150.00   62
 30  \w     33.00  64.00   0.50    9.00    --  104.77 -57.00-180.00   62
 31  \w     33.00  64.00   0.50    9.00    --  104.77 -57.00   0.00   62
 32  \w     33.00 105.00   0.50    9.00    --  104.77 -77.00 -30.00  144
 33  \w     97.00 175.00   0.50    9.00    --  104.77  37.00  30.00  156
 34  \w     33.00 105.00   0.50    9.00    --  104.77 -77.00-120.00  144
 35  \w     33.00 105.00   0.50    9.00    --  104.77 -77.00 120.00  144
 36  \w     97.00 175.00   0.50    9.00    --  104.77  19.00 -30.00  156
 37  \w     33.00  64.00   0.50    9.00    --  104.77 -57.00  30.00   62
 38  \w     35.00 106.00   0.50    9.00    --  104.77 -99.00-180.00  142
 39  \w     33.00  64.00   0.50    9.00    --  104.77 -57.00-150.00   62
 40  \w     27.00 120.00   0.50    3.00    --   47.91  77.00   0.00  186
 41  \w     27.00 120.00   0.50    3.00    --   47.91  77.00-180.00  186
 42  \w     27.00 120.00   0.50    3.00    --   47.91  77.00 -60.00  186
 43  \w     27.00 120.00   0.50    3.00    --   47.91  77.00 120.00  186
 44  \w     35.00 120.00   0.50    3.00    --   47.91  57.00 -90.00  170
;
_diffrn_measurement_device 'four-circle diffractometer'
_diffrn_measurement_device_type 'ROD, Synergy Custom DW system, HyPix'
_diffrn_measurement_method '\w scans'
_diffrn_orient_matrix_type 'CrysAlisPro convention (1999,Acta A55,543-557)'
_diffrn_orient_matrix_UB_11 -0.0498789000
_diffrn_orient_matrix_UB_12 -0.0544894000
_diffrn_orient_matrix_UB_13 -0.1065819000
_diffrn_orient_matrix_UB_21 -0.1168488000
_diffrn_orient_matrix_UB_22 -0.1135442000
_diffrn_orient_matrix_UB_23 0.0015658000
_diffrn_orient_matrix_UB_31 -0.0965518000
_diffrn_orient_matrix_UB_32 0.0892608000
_diffrn_orient_matrix_UB_33 -0.0068897000
_diffrn_radiation_monochromator mirror
_diffrn_radiation_probe x-ray
_diffrn_radiation_type 'Cu K\a'
_diffrn_radiation_wavelength 1.54184
_diffrn_reflns_av_R_equivalents 0.0962
_diffrn_reflns_av_unetI/netI 0.0624
_diffrn_reflns_Laue_measured_fraction_full 0.999
_diffrn_reflns_Laue_measured_fraction_max 0.950
_diffrn_reflns_limit_h_max 12
_diffrn_reflns_limit_h_min -13
_diffrn_reflns_limit_k_max 13
_diffrn_reflns_limit_k_min -12
_diffrn_reflns_limit_l_max 19
_diffrn_reflns_limit_l_min -19
_diffrn_reflns_number 34602
_diffrn_reflns_point_group_measured_fraction_full 0.999
_diffrn_reflns_point_group_measured_fraction_max 0.950
_diffrn_reflns_theta_full 67.684
_diffrn_reflns_theta_max 77.529
_diffrn_reflns_theta_min 3.064
_diffrn_source 'Rotating-anode X-ray tube'
_diffrn_source_type 'Rigaku (Cu) X-ray Source'
_exptl_absorpt_coefficient_mu 3.968
_exptl_absorpt_correction_T_max 1.00000
_exptl_absorpt_correction_T_min 0.71987
_exptl_absorpt_correction_type multi-scan
_exptl_absorpt_process_details
;
CrysAlisPro 1.171.42.93a (Rigaku Oxford Diffraction, 2023)
Empirical absorption correction using spherical harmonics,
implemented in SCALE3 ABSPACK scaling algorithm.
;
_exptl_crystal_colour 'light pink'
_exptl_crystal_colour_modifier light
_exptl_crystal_colour_primary pink
_exptl_crystal_density_diffrn 1.605
_exptl_crystal_description plate
_exptl_crystal_F_000 782
_refine_diff_density_max 1.003
_refine_diff_density_min -0.441
_refine_diff_density_rms 0.074
_refine_ls_extinction_method none
_refine_ls_goodness_of_fit_ref 1.115
_refine_ls_hydrogen_treatment constr
_refine_ls_matrix_type full
_refine_ls_number_parameters 636
_refine_ls_number_reflns 6435
_refine_ls_number_restraints 908
_refine_ls_restrained_S_all 1.041
_refine_ls_R_factor_all 0.0959
_refine_ls_R_factor_gt 0.0742
_refine_ls_shift/su_max 0.001
_refine_ls_shift/su_mean 0.000
_refine_ls_structure_factor_coef Fsqd
_refine_ls_weighting_details 'w=1/[\s^2^(Fo^2^)+(0.0559P)^2^+2.9726P] where P=(Fo^2^+2Fc^2^)/3'
_refine_ls_weighting_scheme calc
_refine_ls_wR_factor_gt 0.1584
_refine_ls_wR_factor_ref 0.1685
_reflns_Friedel_coverage 0.000
_reflns_number_gt 5181
_reflns_number_total 6435
_reflns_threshold_expression 'I > 2\s(I)'
_cod_data_source_file d5ce00680e2.cif
_cod_data_source_block dntt-pf6-100k
_cod_depositor_comments 'Adding full bibliography for 1575411--1575428.cif.'
_cod_original_cell_volume 1589.57(8)
_cod_database_code 1575421
_shelx_shelxl_version_number 2018/3
_chemical_oxdiff_formula 'C H S P F'
_chemical_oxdiff_usercomment ' '
_shelx_space_group_comment
;
The symmetry employed for this shelxl refinement is uniquely defined
by the following loop, which should always be used as a source of
symmetry information in preference to the above space-group names.
They are only intended as comments.
;
_olex2_refinement_description
;
1. Fixed Uiso
 At 1.2 times of:
  All C(H) groups
2. Restrained distances
 S25-C24 \\sim S25A-C24A
 with sigma of 0.02
 C15-C19 \\sim C15A-C19A
 with sigma of 0.04
 C22-C14 \\sim C22A-C14A
 with sigma of 0.04
 S25-C13 \\sim S25A-C13A
 with sigma of 0.02
 C24-C35 \\sim C24A-C35A
 with sigma of 0.04
 C28-C34 \\sim C28A-C34A
 with sigma of 0.04
 S36-C23 \\sim S36A-C23A
 with sigma of 0.02
 C31-C33 \\sim C31A-C33A
 with sigma of 0.04
 S36-C35 \\sim S36A-C35A
 with sigma of 0.02
 C26-C23 \\sim C26A-C23A
 with sigma of 0.04
 C20-C16 \\sim C20A-C16A
 with sigma of 0.04
 C26-C27 \\sim C26A-C27A
 with sigma of 0.02
 C27-C35 \\sim C27A-C35A
 with sigma of 0.04
 C26-C24 \\sim C26A-C24A
 with sigma of 0.02
 C21-C13 \\sim C21A-C13A
 with sigma of 0.04
 C26-C35 \\sim C26A-C35A
 with sigma of 0.02
 C23-C13 \\sim C23A-C13A
 with sigma of 0.04
 C22-C21 \\sim C22A-C21A
 with sigma of 0.02
 C22-C23 \\sim C22A-C23A
 with sigma of 0.02
 C22-C13 \\sim C22A-C13A
 with sigma of 0.02
 C20-C15 \\sim C20A-C15A
 with sigma of 0.02
 C28-C30 \\sim C28A-C30A
 with sigma of 0.04
 C20-C21 \\sim C20A-C21A
 with sigma of 0.02
 C27-C33 \\sim C27A-C33A
 with sigma of 0.04
 C20-C19 \\sim C20A-C19A
 with sigma of 0.02
 C15-C21 \\sim C15A-C21A
 with sigma of 0.04
 C28-C27 \\sim C28A-C27A
 with sigma of 0.02
 C21-C19 \\sim C21A-C19A
 with sigma of 0.04
 C28-C29 \\sim C28A-C29A
 with sigma of 0.02
 C30-C32 \\sim C30A-C32A
 with sigma of 0.04
 C28-C33 \\sim C28A-C33A
 with sigma of 0.02
 C29-C33 \\sim C29A-C33A
 with sigma of 0.04
 C14-C15 \\sim C14A-C15A
 with sigma of 0.02
 C14-C13 \\sim C14A-C13A
 with sigma of 0.02
 C15-C16 \\sim C15A-C16A
 with sigma of 0.02
 C32-C34 \\sim C32A-C34A
 with sigma of 0.04
 C17-C16 \\sim C17A-C16A
 with sigma of 0.02
 C26-C34 \\sim C26A-C34A
 with sigma of 0.04
 C17-C18 \\sim C17A-C18A
 with sigma of 0.02
 C22-C20 \\sim C22A-C20A
 with sigma of 0.04
 C30-C31 \\sim C30A-C31A
 with sigma of 0.02
 C22-C24 \\sim C22A-C24A
 with sigma of 0.04
 C30-C29 \\sim C30A-C29A
 with sigma of 0.02
 C20-C14 \\sim C20A-C14A
 with sigma of 0.04
 C31-C32 \\sim C31A-C32A
 with sigma of 0.02
 C20-C18 \\sim C20A-C18A
 with sigma of 0.04
 C19-C18 \\sim C19A-C18A
 with sigma of 0.02
 C28-C32 \\sim C28A-C32A
 with sigma of 0.04
 C23-C24 \\sim C23A-C24A
 with sigma of 0.02
 C27-C29 \\sim C27A-C29A
 with sigma of 0.04
 C27-C24 \\sim C27A-C24A
 with sigma of 0.04
 C33-C32 \\sim C33A-C32A
 with sigma of 0.02
 C14-C16 \\sim C14A-C16A
 with sigma of 0.04
 C33-C34 \\sim C33A-C34A
 with sigma of 0.02
 C15-C17 \\sim C15A-C17A
 with sigma of 0.04
 C15-C13 \\sim C15A-C13A
 with sigma of 0.04
 C35-C34 \\sim C35A-C34A
 with sigma of 0.02
 C21-C23 \\sim C21A-C23A
 with sigma of 0.04
 S25-C26 \\sim S25A-C26A
 with sigma of 0.04
 C17-C19 \\sim C17A-C19A
 with sigma of 0.04
 S25-C22 \\sim S25A-C22A
 with sigma of 0.04
 C31-C29 \\sim C31A-C29A
 with sigma of 0.04
 S25-C14 \\sim S25A-C14A
 with sigma of 0.04
 C16-C18 \\sim C16A-C18A
 with sigma of 0.04
 S25-C23 \\sim S25A-C23A
 with sigma of 0.04
 C23-C35 \\sim C23A-C35A
 with sigma of 0.04
 S36-C26 \\sim S36A-C26A
 with sigma of 0.04
 C33-C35 \\sim C33A-C35A
 with sigma of 0.04
 S36-C22 \\sim S36A-C22A
 with sigma of 0.04
 C24-C13 \\sim C24A-C13A
 with sigma of 0.04
 S36-C24 \\sim S36A-C24A
 with sigma of 0.04
 S36-C34 \\sim S36A-C34A
 with sigma of 0.04
 C26-C28 \\sim C26A-C28A
 with sigma of 0.04
 C44-C46 \\sim C44A-C46A
 with sigma of 0.04
 Cl50-C44 \\sim Cl-C44A
 with sigma of 0.02
 C44-C49 \\sim C44A-C49A
 with sigma of 0.02
 C47-C45 \\sim C47A-C45A
 with sigma of 0.04
 C48-C47 \\sim C48A-C47A
 with sigma of 0.02
 C44-C48 \\sim C44A-C48A
 with sigma of 0.04
 C48-C49 \\sim C48A-C49A
 with sigma of 0.02
 C47-C46 \\sim C47A-C46A
 with sigma of 0.02
 C48-C46 \\sim C48A-C46A
 with sigma of 0.04
 C47-C49 \\sim C47A-C49A
 with sigma of 0.04
 C45-C46 \\sim C45A-C46A
 with sigma of 0.02
 C49-C45 \\sim C49A-C45A
 with sigma of 0.04
 Cl50-C49 \\sim Cl-C49A
 with sigma of 0.04
 Cl50-C45 \\sim Cl-C45A
 with sigma of 0.04
 C44-C45 \\sim C44A-C45A
 with sigma of 0.02
3. Restrained planarity
 C35A, S25A, C24A, C13A, C26A, C23A, C22A, C14A, C27A, S36A, C21A, C15A, C28A,
 C34A, C20A, C16A, C29A, C33A, C19A, C17A, C30A, C32A, C18A, C31A
 with sigma of 0.1
4. Uiso/Uaniso restraints and constraints
C23A \\sim C35A \\sim C26A \\sim S36A \\sim C34A \\sim C24A \\sim C27A \\sim
C33A \\sim S25A \\sim C28A \\sim C22A \\sim C32A \\sim C13A \\sim C29A \\sim
C21A \\sim C31A \\sim C14A \\sim C30A \\sim C20A \\sim C15A \\sim C19A \\sim
C16A \\sim C18A \\sim C17A: within 1.7A with sigma of 0.04 and sigma for
terminal atoms of 0.08 within 1.7A
Uanis(C32A) = Uanis(C35A) = Uanis(C26A) = Uanis(C23A) = Uanis(C22A) =
Uanis(C13A) = Uanis(C14A) = Uanis(C21A) = Uanis(C20A) = Uanis(C15A) =
Uanis(C16A) = Uanis(C17A) = Uanis(C18A) = Uanis(C19A) = Uanis(C27A) =
Uanis(C33A) = Uanis(C34A)
5. Rigid body (RIGU) restrains
 All non-hydrogen atoms
 with sigma for 1-2 distances of 0.004 and sigma for 1-3 distances of 0.004
6. Others
 Sof(C35A)=Sof(S25A)=Sof(C24A)=Sof(C13A)=Sof(C26A)=Sof(C23A)=Sof(C22A)=
 Sof(C14A)=Sof(H14A)=Sof(C27A)=Sof(H27A)=Sof(S36A)=Sof(C21A)=Sof(H21A)=
 Sof(C15A)=Sof(C28A)=Sof(C34A)=Sof(H34A)=Sof(C20A)=Sof(C16A)=Sof(H16A)=
 Sof(C29A)=Sof(H29A)=Sof(C33A)=Sof(C19A)=Sof(H19A)=Sof(C17A)=Sof(H17A)=
 Sof(C30A)=Sof(H30A)=Sof(C32A)=Sof(H32A)=Sof(C18A)=Sof(H18A)=Sof(C31A)=
 Sof(H31A)=1-FVAR(1)
 Sof(S25)=Sof(S36)=Sof(C26)=Sof(C22)=Sof(C20)=Sof(C28)=Sof(C27)=Sof(H27)=
 Sof(C14)=Sof(H14)=Sof(C15)=Sof(C21)=Sof(H21)=Sof(C17)=Sof(H17)=Sof(C30)=
 Sof(H30)=Sof(C31)=Sof(H31)=Sof(C19)=Sof(H19)=Sof(C16)=Sof(H16)=Sof(C29)=
 Sof(H29)=Sof(C18)=Sof(H18)=Sof(C23)=Sof(C33)=Sof(C24)=Sof(C35)=Sof(C13)=
 Sof(C32)=Sof(H32)=Sof(C34)=Sof(H34)=FVAR(1)
 Sof(C44A)=Sof(Cl)=Sof(C49A)=Sof(H49A)=Sof(C45A)=Sof(H45A)=Sof(C48A)=Sof(H48A)=
 Sof(C46A)=Sof(H46A)=Sof(C47A)=Sof(H47A)=1-FVAR(2)
 Sof(Cl50)=Sof(C44)=Sof(C48)=Sof(H48)=Sof(C47)=Sof(H47)=Sof(C49)=Sof(H49)=
 Sof(C45)=Sof(H45)=Sof(C46)=Sof(H46)=FVAR(2)
7.a Aromatic/amide H refined with riding coordinates:
 C27(H27), C10(H10), C14(H14), C21(H21), C3(H3), C17(H17), C7(H7), C8(H8),
 C5(H5), C30(H30), C31(H31), C19(H19), C16(H16), C29(H29), C18(H18), C6(H6),
 C32(H32), C34(H34), C48(H48), C47(H47), C49(H49), C45(H45), C46(H46),
 C14A(H14A), C27A(H27A), C21A(H21A), C34A(H34A), C16A(H16A), C29A(H29A),
 C19A(H19A), C17A(H17A), C30A(H30A), C32A(H32A), C18A(H18A), C31A(H31A),
 C49A(H49A), C45A(H45A), C48A(H48A), C46A(H46A), C47A(H47A)
;
_olex2_submission_special_instructions 'No special instructions were received'
_oxdiff_exptl_absorpt_empirical_details
;
Empirical correction (ABSPACK) includes:
- Absorption correction using spherical harmonics
- Frame scaling
;
_oxdiff_exptl_absorpt_empirical_full_max 2.445
_oxdiff_exptl_absorpt_empirical_full_min 0.406

loop_
_space_group_symop_operation_xyz
'x, y, z'
'-x, -y, -z'

loop_
_atom_site_label
_atom_site_type_symbol
_atom_site_fract_x
_atom_site_fract_y
_atom_site_fract_z
_atom_site_U_iso_or_equiv
_atom_site_adp_type
_atom_site_occupancy
_atom_site_site_symmetry_order
_atom_site_calc_flag
_atom_site_refinement_flags_posn
_atom_site_refinement_flags_adp
_atom_site_refinement_flags_occupancy
_atom_site_disorder_assembly
_atom_site_disorder_group
S1 S 0.95274(10) 0.81967(9) 1.03244(7) 0.0312(2) Uani 1 1 d . . . . .
S25 S 0.66804(12) 1.11570(11) 0.92272(10) 0.0278(3) Uani 0.924(3) 1 d D . P A 1
S36 S 0.58749(11) 0.77615(10) 1.00927(8) 0.0309(3) Uani 0.924(3) 1 d D . P A 1
P37 P 0.60075(12) 1.38444(11) 0.76208(8) 0.0367(3) Uani 1 1 d . . . . .
Cl50 Cl 0.8760(2) 1.65718(16) 1.33289(11) 0.0566(7) Uani 0.767(5) 1 d D . P B 1
F41 F 0.7114(3) 1.3127(3) 0.80072(19) 0.0489(7) Uani 1 1 d . . . . .
F39 F 0.6880(3) 1.4371(3) 0.7023(2) 0.0572(8) Uani 1 1 d . . . . .
F38 F 0.6867(3) 1.5192(3) 0.8457(2) 0.0602(8) Uani 1 1 d . . . . .
F43 F 0.5177(3) 1.3332(3) 0.8246(2) 0.0653(9) Uani 1 1 d . . . . .
F40 F 0.5158(4) 1.2517(3) 0.6786(2) 0.0729(10) Uani 1 1 d . . . . .
F42 F 0.4897(3) 1.4558(3) 0.7245(2) 0.0715(9) Uani 1 1 d . . . . .
C11 C 0.9073(4) 0.9247(4) 0.8751(3) 0.0279(8) Uani 1 1 d . . . . .
C26 C 0.7226(5) 1.0350(4) 1.0882(3) 0.0272(9) Uani 0.924(3) 1 d D . P A 1
C22 C 0.5324(4) 0.8564(4) 0.8433(3) 0.0268(8) Uani 0.924(3) 1 d D . P A 1
C4 C 0.8290(4) 0.9563(4) 0.6982(3) 0.0302(8) Uani 1 1 d . . . . .
C20 C 0.4123(6) 0.7423(4) 0.6793(3) 0.0301(10) Uani 0.924(3) 1 d D . P A 1
C2 C 0.9478(4) 1.0533(4) 0.8623(3) 0.0281(8) Uani 1 1 d . . . . .
C28 C 0.8472(5) 1.1478(5) 1.2514(3) 0.0306(10) Uani 0.924(3) 1 d D . P A 1
C27 C 0.8015(4) 1.1517(4) 1.1594(3) 0.0298(9) Uani 0.924(3) 1 d D . P A 1
H27 H 0.824628 1.234241 1.146277 0.036 Uiso 0.924(3) 1 calc R U P A 1
C9 C 0.7866(4) 0.8266(4) 0.7101(3) 0.0292(8) Uani 1 1 d . . . . .
C10 C 0.8273(4) 0.8131(4) 0.7995(3) 0.0299(8) Uani 1 1 d . . . . .
H10 H 0.800144 0.727863 0.808159 0.036 Uiso 1 1 calc R U . . .
C14 C 0.5286(5) 0.9858(4) 0.7338(3) 0.0302(9) Uani 0.924(3) 1 d D . P A 1
H14 H 0.553227 1.068821 0.721574 0.036 Uiso 0.924(3) 1 calc R U P A 1
C15 C 0.4493(7) 0.8661(5) 0.6600(3) 0.0293(12) Uani 0.924(3) 1 d D . P A 1
C21 C 0.4551(4) 0.7392(4) 0.7720(3) 0.0301(9) Uani 0.924(3) 1 d D . P A 1
H21 H 0.430933 0.656952 0.785355 0.036 Uiso 0.924(3) 1 calc R U P A 1
C3 C 0.9100(4) 1.0689(4) 0.7762(3) 0.0324(8) Uani 1 1 d . . . . .
H3 H 0.937896 1.154905 0.768625 0.039 Uiso 1 1 calc R U . . .
C17 C 0.3308(7) 0.7503(5) 0.4960(4) 0.0370(13) Uani 0.924(3) 1 d D . P A 1
H17 H 0.302902 0.752539 0.433797 0.044 Uiso 0.924(3) 1 calc R U P A 1
C7 C 0.6683(4) 0.7317(4) 0.5442(3) 0.0350(9) Uani 1 1 d . . . . .
H7 H 0.614417 0.656230 0.491575 0.042 Uiso 1 1 calc R U . . .
C12 C 0.9623(4) 0.9369(4) 0.9726(3) 0.0304(8) Uani 1 1 d . . . . .
C8 C 0.7045(4) 0.7161(4) 0.6303(3) 0.0328(9) Uani 1 1 d . . . . .
H8 H 0.674196 0.629946 0.637030 0.039 Uiso 1 1 calc R U . . .
C5 C 0.7886(4) 0.9681(4) 0.6077(3) 0.0355(9) Uani 1 1 d . . . . .
H5 H 0.816514 1.053365 0.599156 0.043 Uiso 1 1 calc R U . . .
C30 C 0.9718(10) 1.2603(7) 1.4153(4) 0.0374(15) Uani 0.924(3) 1 d D . P A 1
H30 H 1.026578 1.339693 1.464611 0.045 Uiso 0.924(3) 1 calc R U P A 1
C31 C 0.9368(7) 1.1376(6) 1.4340(4) 0.0381(14) Uani 0.924(3) 1 d D . P A 1
H31 H 0.967762 1.135053 1.496035 0.046 Uiso 0.924(3) 1 calc R U P A 1
C19 C 0.3349(5) 0.6244(5) 0.6045(4) 0.0347(11) Uani 0.924(3) 1 d D . P A 1
H19 H 0.310072 0.541354 0.616607 0.042 Uiso 0.924(3) 1 calc R U P A 1
C16 C 0.4057(10) 0.8668(6) 0.5670(4) 0.0356(12) Uani 0.924(3) 1 d D . P A 1
H16 H 0.428486 0.948849 0.553285 0.043 Uiso 0.924(3) 1 calc R U P A 1
C29 C 0.9272(8) 1.2653(6) 1.3265(4) 0.0352(12) Uani 0.924(3) 1 d D . P A 1
H29 H 0.950038 1.348919 1.314684 0.042 Uiso 0.924(3) 1 calc R U P A 1
C18 C 0.2953(6) 0.6282(5) 0.5149(4) 0.0363(12) Uani 0.924(3) 1 d D . P A 1
H18 H 0.243741 0.548030 0.465489 0.044 Uiso 0.924(3) 1 calc R U P A 1
C6 C 0.7105(4) 0.8596(5) 0.5325(3) 0.0385(9) Uani 1 1 d . . . . .
H6 H 0.684414 0.869711 0.472283 0.046 Uiso 1 1 calc R U . . .
C23 C 0.5903(4) 0.8791(4) 0.9408(3) 0.0267(9) Uani 0.924(3) 1 d D . P A 1
C33 C 0.8130(5) 1.0233(4) 1.2713(3) 0.0303(10) Uani 0.924(3) 1 d D . P A 1
C24 C 0.6641(4) 1.0122(4) 0.9910(3) 0.0279(9) Uani 0.924(3) 1 d D . P A 1
C35 C 0.6884(4) 0.9116(4) 1.1100(3) 0.0287(9) Uani 0.924(3) 1 d D . P A 1
C13 C 0.5686(4) 0.9794(4) 0.8224(3) 0.0277(9) Uani 0.924(3) 1 d D . P A 1
C32 C 0.8590(6) 1.0221(6) 1.3643(4) 0.0349(11) Uani 0.924(3) 1 d D . P A 1
H32 H 0.835565 0.940369 1.378301 0.042 Uiso 0.924(3) 1 calc R U P A 1
C34 C 0.7319(5) 0.9055(4) 1.1980(3) 0.0331(9) Uani 0.924(3) 1 d D . P A 1
H34 H 0.707807 0.822342 1.210174 0.040 Uiso 0.924(3) 1 calc R U P A 1
C44 C 0.8708(11) 1.5788(11) 1.2214(5) 0.037(2) Uani 0.767(5) 1 d D . P B 1
C48 C 0.7413(9) 1.4862(13) 1.0591(7) 0.0352(19) Uani 0.767(5) 1 d D . P B 1
H48 H 0.659340 1.466142 1.007729 0.042 Uiso 0.767(5) 1 calc R U P B 1
C47 C 0.8581(9) 1.4551(9) 1.0459(5) 0.0372(16) Uani 0.767(5) 1 d D . P B 1
H47 H 0.856213 1.414395 0.985202 0.045 Uiso 0.767(5) 1 calc R U P B 1
C49 C 0.7467(8) 1.5476(7) 1.1495(6) 0.0345(15) Uani 0.767(5) 1 d D . P B 1
H49 H 0.667961 1.566980 1.160927 0.041 Uiso 0.767(5) 1 calc R U P B 1
C45 C 0.9844(8) 1.5462(9) 1.2093(6) 0.0378(16) Uani 0.767(5) 1 d D . P B 1
H45 H 1.066540 1.566279 1.260584 0.045 Uiso 0.767(5) 1 calc R U P B 1
C46 C 0.9764(8) 1.4836(7) 1.1212(7) 0.0431(16) Uani 0.767(5) 1 d D . P B 1
H46 H 1.054107 1.459266 1.111617 0.052 Uiso 0.767(5) 1 calc R U P B 1
C35A C 0.757(3) 1.131(2) 1.0858(13) 0.020(3) Uani 0.076(3) 1 d D U P A 2
S25A S 0.5395(12) 0.7497(10) 0.9351(8) 0.025(3) Uani 0.076(3) 1 d D . P A 2
C24A C 0.6271(15) 0.9173(17) 0.9855(14) 0.020(7) Uani 0.076(3) 1 d D U P A 2
C13A C 0.494(4) 0.776(3) 0.8248(14) 0.020(3) Uani 0.076(3) 1 d D U P A 2
C26A C 0.708(6) 0.992(2) 1.0792(15) 0.020(3) Uani 0.076(3) 1 d D U P A 2
C23A C 0.615(4) 0.9923(18) 0.9237(15) 0.020(3) Uani 0.076(3) 1 d D U P A 2
C22A C 0.549(4) 0.913(2) 0.8292(14) 0.020(3) Uani 0.076(3) 1 d D U P A 2
C14A C 0.409(4) 0.680(3) 0.7445(16) 0.020(3) Uani 0.076(3) 1 d D U P A 2
H14A H 0.366090 0.592657 0.745221 0.024 Uiso 0.076(3) 1 calc R U P A 2
C27A C 0.732(4) 0.953(3) 1.1585(17) 0.020(3) Uani 0.076(3) 1 d D U P A 2
H27A H 0.697438 0.861488 1.154712 0.024 Uiso 0.076(3) 1 calc R U P A 2
S36A S 0.7072(13) 1.1575(12) 0.9761(10) 0.024(3) Uani 0.076(3) 1 d D . P A 2
C21A C 0.512(5) 0.948(3) 0.7481(19) 0.020(3) Uani 0.076(3) 1 d D U P A 2
H21A H 0.540078 1.038802 0.749999 0.024 Uiso 0.076(3) 1 calc R U P A 2
C15A C 0.386(6) 0.711(4) 0.6596(18) 0.020(3) Uani 0.076(3) 1 d D U P A 2
C28A C 0.808(5) 1.050(3) 1.2455(18) 0.019(7) Uani 0.076(3) 1 d D U P A 2
C34A C 0.829(4) 1.226(3) 1.1682(16) 0.020(3) Uani 0.076(3) 1 d D U P A 2
H34A H 0.855286 1.317818 1.171535 0.024 Uiso 0.076(3) 1 calc R U P A 2
C20A C 0.433(9) 0.847(4) 0.663(2) 0.020(3) Uani 0.076(3) 1 d D U P A 2
C16A C 0.303(5) 0.616(4) 0.573(2) 0.020(3) Uani 0.076(3) 1 d D U P A 2
H16A H 0.256016 0.527731 0.570581 0.024 Uiso 0.076(3) 1 calc R U P A 2
C29A C 0.845(5) 1.010(4) 1.326(2) 0.014(8) Uani 0.076(3) 1 d D U P A 2
H29A H 0.821557 0.917847 1.321349 0.017 Uiso 0.076(3) 1 calc R U P A 2
C33A C 0.864(6) 1.187(3) 1.250(2) 0.020(3) Uani 0.076(3) 1 d D U P A 2
C19A C 0.407(9) 0.880(5) 0.579(2) 0.020(3) Uani 0.076(3) 1 d D U P A 2
H19A H 0.439886 0.970957 0.580284 0.024 Uiso 0.076(3) 1 calc R U P A 2
C17A C 0.289(6) 0.650(5) 0.493(2) 0.020(3) Uani 0.076(3) 1 d D U P A 2
H17A H 0.248273 0.582095 0.434419 0.024 Uiso 0.076(3) 1 calc R U P A 2
C30A C 0.914(7) 1.103(5) 1.411(2) 0.020(10) Uani 0.076(3) 1 d D U P A 2
H30A H 0.927020 1.077561 1.466117 0.024 Uiso 0.076(3) 1 calc R U P A 2
C32A C 0.948(9) 1.278(5) 1.338(3) 0.020(3) Uani 0.076(3) 1 d D U P A 2
H32A H 0.991615 1.367942 1.342950 0.024 Uiso 0.076(3) 1 calc R U P A 2
C18A C 0.336(8) 0.784(5) 0.495(3) 0.020(3) Uani 0.076(3) 1 d D U P A 2
H18A H 0.317521 0.807217 0.439648 0.024 Uiso 0.076(3) 1 calc R U P A 2
C31A C 0.966(10) 1.238(5) 1.416(3) 0.023(13) Uani 0.076(3) 1 d D U P A 2
H31A H 1.014845 1.303380 1.474951 0.028 Uiso 0.076(3) 1 calc R U P A 2
C44A C 0.095(3) 0.439(4) 0.7692(11) 0.040(7) Uani 0.233(5) 1 d D . P B 2
Cl Cl 0.0102(10) 0.3610(6) 0.6512(4) 0.077(3) Uani 0.233(5) 1 d D . P B 2
C49A C 0.228(3) 0.428(3) 0.8005(18) 0.050(6) Uani 0.233(5) 1 d D . P B 2
H49A H 0.270854 0.389360 0.759676 0.060 Uiso 0.233(5) 1 calc R U P B 2
C45A C 0.027(3) 0.478(4) 0.8269(19) 0.057(9) Uani 0.233(5) 1 d D . P B 2
H45A H -0.070408 0.464374 0.802842 0.068 Uiso 0.233(5) 1 calc R U P B 2
C48A C 0.293(3) 0.476(3) 0.896(2) 0.062(8) Uani 0.233(5) 1 d D . P B 2
H48A H 0.383966 0.470555 0.922316 0.075 Uiso 0.233(5) 1 calc R U P B 2
C46A C 0.098(4) 0.539(3) 0.9205(19) 0.060(8) Uani 0.233(5) 1 d D . P B 2
H46A H 0.056724 0.582486 0.960019 0.072 Uiso 0.233(5) 1 calc R U P B 2
C47A C 0.231(4) 0.533(5) 0.9546(18) 0.058(9) Uani 0.233(5) 1 d D . P B 2
H47A H 0.280825 0.568856 1.019303 0.069 Uiso 0.233(5) 1 calc R U P B 2

loop_
_atom_site_aniso_label
_atom_site_aniso_U_11
_atom_site_aniso_U_22
_atom_site_aniso_U_33
_atom_site_aniso_U_23
_atom_site_aniso_U_13
_atom_site_aniso_U_12
S1 0.0365(5) 0.0265(5) 0.0329(6) 0.0119(4) 0.0110(4) 0.0121(4)
S25 0.0351(6) 0.0241(5) 0.0258(7) 0.0087(5) 0.0104(5) 0.0110(5)
S36 0.0365(6) 0.0264(5) 0.0295(7) 0.0111(5) 0.0080(5) 0.0103(4)
P37 0.0441(6) 0.0348(5) 0.0336(6) 0.0137(5) 0.0104(5) 0.0167(5)
Cl50 0.0858(16) 0.0491(9) 0.0280(9) 0.0053(7) 0.0201(9) 0.0122(9)
F41 0.0469(14) 0.0479(15) 0.0519(17) 0.0243(13) 0.0066(13) 0.0180(12)
F39 0.084(2) 0.0600(17) 0.0496(18) 0.0301(15) 0.0367(16) 0.0335(16)
F38 0.095(2) 0.0370(14) 0.0396(17) 0.0057(12) 0.0199(16) 0.0114(15)
F43 0.0582(18) 0.074(2) 0.082(2) 0.0420(19) 0.0365(17) 0.0191(16)
F40 0.095(2) 0.0427(15) 0.0469(18) 0.0095(14) -0.0197(16) 0.0143(16)
F42 0.073(2) 0.070(2) 0.084(2) 0.0366(19) 0.0187(18) 0.0454(17)
C11 0.0288(18) 0.0337(19) 0.026(2) 0.0107(16) 0.0108(16) 0.0145(16)
C26 0.032(2) 0.029(2) 0.027(2) 0.0117(17) 0.0123(18) 0.016(2)
C22 0.031(2) 0.028(2) 0.026(2) 0.0098(17) 0.0111(17) 0.0144(18)
C4 0.0283(19) 0.0323(19) 0.030(2) 0.0070(16) 0.0098(16) 0.0128(16)
C20 0.030(3) 0.029(2) 0.028(2) 0.0038(18) 0.006(2) 0.012(2)
C2 0.0260(18) 0.0257(18) 0.029(2) 0.0054(16) 0.0067(16) 0.0075(15)
C28 0.027(2) 0.037(3) 0.031(2) 0.0103(19) 0.0119(18) 0.013(2)
C27 0.031(2) 0.029(2) 0.032(2) 0.0087(18) 0.0110(18) 0.0118(18)
C9 0.0309(19) 0.0319(19) 0.028(2) 0.0075(16) 0.0119(16) 0.0142(16)
C10 0.0305(19) 0.0291(18) 0.035(2) 0.0120(16) 0.0134(17) 0.0139(16)
C14 0.039(2) 0.029(2) 0.029(2) 0.0113(18) 0.0129(19) 0.0176(19)
C15 0.032(3) 0.032(2) 0.028(2) 0.0073(18) 0.0099(18) 0.018(2)
C21 0.030(2) 0.025(2) 0.034(2) 0.0081(18) 0.0076(19) 0.0105(18)
C3 0.037(2) 0.035(2) 0.031(2) 0.0133(17) 0.0133(17) 0.0141(17)
C17 0.043(3) 0.044(3) 0.030(2) 0.010(2) 0.011(2) 0.026(3)
C7 0.031(2) 0.040(2) 0.028(2) 0.0013(18) 0.0045(17) 0.0152(17)
C12 0.0319(19) 0.0281(18) 0.035(2) 0.0107(17) 0.0135(17) 0.0133(16)
C8 0.033(2) 0.034(2) 0.035(2) 0.0098(17) 0.0123(17) 0.0166(17)
C5 0.036(2) 0.041(2) 0.036(2) 0.0181(18) 0.0142(18) 0.0157(18)
C30 0.035(3) 0.042(3) 0.029(3) 0.002(2) 0.006(2) 0.014(3)
C31 0.040(4) 0.049(3) 0.023(3) 0.006(2) 0.007(2) 0.018(3)
C19 0.035(3) 0.034(2) 0.034(3) 0.008(2) 0.008(2) 0.016(2)
C16 0.043(3) 0.039(3) 0.030(3) 0.011(2) 0.014(2) 0.022(2)
C29 0.036(4) 0.038(3) 0.028(3) 0.006(2) 0.008(2) 0.012(2)
C18 0.040(2) 0.038(3) 0.028(3) 0.004(2) 0.007(2) 0.019(2)
C6 0.036(2) 0.053(2) 0.031(2) 0.016(2) 0.0107(18) 0.0204(19)
C23 0.029(2) 0.0265(19) 0.028(2) 0.0110(18) 0.0098(18) 0.0131(17)
C33 0.029(2) 0.036(2) 0.030(2) 0.0110(19) 0.011(2) 0.0161(19)
C24 0.033(2) 0.028(2) 0.027(2) 0.0101(17) 0.0101(17) 0.0158(17)
C35 0.025(2) 0.029(2) 0.028(2) 0.0077(18) 0.0057(18) 0.0071(17)
C13 0.030(2) 0.0258(19) 0.028(2) 0.0069(18) 0.0090(18) 0.0124(17)
C32 0.040(3) 0.046(3) 0.026(3) 0.013(3) 0.015(3) 0.019(2)
C34 0.038(2) 0.038(2) 0.029(2) 0.0167(19) 0.0119(19) 0.0160(19)
C44 0.054(5) 0.031(4) 0.027(3) 0.010(3) 0.012(3) 0.017(3)
C48 0.040(3) 0.036(6) 0.027(4) 0.008(4) 0.011(3) 0.008(3)
C47 0.036(4) 0.038(4) 0.030(4) 0.008(4) 0.009(3) 0.002(3)
C49 0.047(4) 0.035(4) 0.022(4) 0.008(5) 0.013(3) 0.013(4)
C45 0.039(3) 0.040(4) 0.031(4) 0.010(4) 0.011(3) 0.006(3)
C46 0.044(3) 0.043(4) 0.033(4) 0.005(4) 0.007(3) 0.010(3)
C35A 0.018(5) 0.020(6) 0.020(6) 0.009(4) 0.003(4) 0.005(4)
S25A 0.038(7) 0.016(5) 0.017(7) 0.006(5) 0.003(5) 0.006(5)
C24A 0.018(15) 0.019(11) 0.021(8) 0.009(6) 0.004(8) 0.002(9)
C13A 0.018(5) 0.020(6) 0.020(6) 0.009(4) 0.003(4) 0.005(4)
C26A 0.018(5) 0.020(6) 0.020(6) 0.009(4) 0.003(4) 0.005(4)
C23A 0.018(5) 0.020(6) 0.020(6) 0.009(4) 0.003(4) 0.005(4)
C22A 0.018(5) 0.020(6) 0.020(6) 0.009(4) 0.003(4) 0.005(4)
C14A 0.018(5) 0.020(6) 0.020(6) 0.009(4) 0.003(4) 0.005(4)
C27A 0.018(5) 0.020(6) 0.020(6) 0.009(4) 0.003(4) 0.005(4)
S36A 0.032(7) 0.022(6) 0.019(8) 0.009(6) 0.006(6) 0.011(5)
C21A 0.018(5) 0.020(6) 0.020(6) 0.009(4) 0.003(4) 0.005(4)
C15A 0.018(5) 0.020(6) 0.020(6) 0.009(4) 0.003(4) 0.005(4)
C28A 0.019(15) 0.024(8) 0.018(8) 0.012(7) 0.005(9) 0.007(9)
C34A 0.018(5) 0.020(6) 0.020(6) 0.009(4) 0.003(4) 0.005(4)
C20A 0.018(5) 0.020(6) 0.020(6) 0.009(4) 0.003(4) 0.005(4)
C16A 0.018(5) 0.020(6) 0.020(6) 0.009(4) 0.003(4) 0.005(4)
C29A 0.006(16) 0.021(14) 0.016(10) 0.008(11) 0.003(12) 0.006(12)
C33A 0.018(5) 0.020(6) 0.020(6) 0.009(4) 0.003(4) 0.005(4)
C19A 0.018(5) 0.020(6) 0.020(6) 0.009(4) 0.003(4) 0.005(4)
C17A 0.018(5) 0.020(6) 0.020(6) 0.009(4) 0.003(4) 0.005(4)
C30A 0.02(2) 0.022(16) 0.015(11) 0.008(11) 0.004(13) 0.007(14)
C32A 0.018(5) 0.020(6) 0.020(6) 0.009(4) 0.003(4) 0.005(4)
C18A 0.018(5) 0.020(6) 0.020(6) 0.009(4) 0.003(4) 0.005(4)
C31A 0.03(3) 0.023(16) 0.017(10) 0.006(11) 0.002(12) 0.005(15)
C44A 0.066(15) 0.020(12) 0.028(10) 0.015(9) 0.009(9) 0.001(12)
Cl 0.109(7) 0.050(3) 0.037(3) 0.007(3) -0.008(3) 0.009(3)
C49A 0.073(15) 0.038(13) 0.027(11) 0.011(12) 0.001(11) 0.012(11)
C45A 0.068(15) 0.053(18) 0.029(14) -0.001(14) 0.011(12) -0.002(12)
C48A 0.078(16) 0.047(15) 0.032(12) 0.003(15) -0.006(11) -0.001(14)
C46A 0.10(2) 0.042(15) 0.024(13) 0.007(13) 0.013(13) 0.012(19)
C47A 0.10(2) 0.025(13) 0.024(11) 0.003(10) 0.002(12) -0.001(17)

loop_
_atom_type_symbol
_atom_type_description
_atom_type_scat_dispersion_real
_atom_type_scat_dispersion_imag
_atom_type_scat_source
C C 0.0181 0.0091 'International Tables Vol C Tables 4.2.6.8 and 6.1.1.4'
H H 0.0000 0.0000 'International Tables Vol C Tables 4.2.6.8 and 6.1.1.4'
Cl Cl 0.3639 0.7018 'International Tables Vol C Tables 4.2.6.8 and 6.1.1.4'
F F 0.0727 0.0534 'International Tables Vol C Tables 4.2.6.8 and 6.1.1.4'
P P 0.2955 0.4335 'International Tables Vol C Tables 4.2.6.8 and 6.1.1.4'
S S 0.3331 0.5567 'International Tables Vol C Tables 4.2.6.8 and 6.1.1.4'

loop_
_geom_angle_atom_site_label_1
_geom_angle_atom_site_label_2
_geom_angle_atom_site_label_3
_geom_angle
_geom_angle_site_symmetry_1
_geom_angle_site_symmetry_3
_geom_angle_publ_flag
C12 S1 C2 90.26(19) . 2_777 ?
C24 S25 C13 90.9(2) . . ?
C23 S36 C35 91.5(2) . . ?
F41 P37 F39 90.50(15) . . ?
F41 P37 F38 90.38(16) . . ?
F41 P37 F43 88.25(16) . . ?
F39 P37 F38 88.89(17) . . ?
F39 P37 F43 178.21(19) . . ?
F43 P37 F38 89.83(18) . . ?
F40 P37 F41 89.87(15) . . ?
F40 P37 F39 90.65(19) . . ?
F40 P37 F38 179.47(18) . . ?
F40 P37 F43 90.6(2) . . ?
F40 P37 F42 90.31(18) . . ?
F42 P37 F41 179.32(19) . . ?
F42 P37 F39 90.15(17) . . ?
F42 P37 F38 89.45(18) . . ?
F42 P37 F43 91.09(18) . . ?
C2 C11 C12 109.4(3) . . ?
C10 C11 C2 120.2(3) . . ?
C10 C11 C12 130.4(3) . . ?
C27 C26 C24 130.8(4) . . ?
C27 C26 C35 119.0(4) . . ?
C24 C26 C35 110.2(4) . . ?
C21 C22 C23 130.6(4) . . ?
C21 C22 C13 119.6(4) . . ?
C23 C22 C13 109.8(4) . . ?
C3 C4 C9 120.0(4) . . ?
C5 C4 C9 118.7(4) . . ?
C5 C4 C3 121.3(4) . . ?
C21 C20 C15 119.7(4) . . ?
C19 C20 C15 118.9(4) . . ?
C19 C20 C21 121.5(4) . . ?
C11 C2 S1 112.5(3) . 2_777 ?
C3 C2 S1 126.5(3) . 2_777 ?
C3 C2 C11 121.0(4) . . ?
C27 C28 C29 121.5(4) . . ?
C27 C28 C33 120.2(4) . . ?
C29 C28 C33 118.3(4) . . ?
C26 C27 C28 119.8(4) . . ?
C26 C27 H27 120.1 . . ?
C28 C27 H27 120.1 . . ?
C10 C9 C4 119.3(4) . . ?
C10 C9 C8 122.3(4) . . ?
C8 C9 C4 118.4(4) . . ?
C11 C10 C9 119.9(3) . . ?
C11 C10 H10 120.1 . . ?
C9 C10 H10 120.1 . . ?
C15 C14 H14 120.5 . . ?
C13 C14 H14 120.5 . . ?
C13 C14 C15 118.9(4) . . ?
C14 C15 C20 120.0(4) . . ?
C16 C15 C20 118.7(5) . . ?
C16 C15 C14 121.3(4) . . ?
C22 C21 C20 119.8(4) . . ?
C22 C21 H21 120.1 . . ?
C20 C21 H21 120.1 . . ?
C4 C3 H3 120.2 . . ?
C2 C3 C4 119.6(4) . . ?
C2 C3 H3 120.2 . . ?
C16 C17 H17 119.8 . . ?
C16 C17 C18 120.4(5) . . ?
C18 C17 H17 119.8 . . ?
C8 C7 H7 119.7 . . ?
C8 C7 C6 120.5(4) . . ?
C6 C7 H7 119.7 . . ?
C11 C12 S1 132.1(3) . . ?
C12 C12 S1 113.8(4) 2_777 . ?
C12 C12 C11 114.0(4) 2_777 . ?
C9 C8 H8 119.5 . . ?
C7 C8 C9 121.1(4) . . ?
C7 C8 H8 119.5 . . ?
C4 C5 H5 119.3 . . ?
C6 C5 C4 121.4(4) . . ?
C6 C5 H5 119.3 . . ?
C31 C30 H30 120.0 . . ?
C29 C30 H30 120.0 . . ?
C29 C30 C31 120.1(6) . . ?
C30 C31 H31 119.5 . . ?
C32 C31 C30 121.0(5) . . ?
C32 C31 H31 119.5 . . ?
C20 C19 H19 119.5 . . ?
C18 C19 C20 121.1(4) . . ?
C18 C19 H19 119.5 . . ?
C15 C16 H16 119.5 . . ?
C17 C16 C15 120.9(5) . . ?
C17 C16 H16 119.5 . . ?
C28 C29 H29 119.5 . . ?
C30 C29 C28 121.1(5) . . ?
C30 C29 H29 119.5 . . ?
C17 C18 H18 120.0 . . ?
C19 C18 C17 120.1(5) . . ?
C19 C18 H18 120.0 . . ?
C7 C6 H6 120.0 . . ?
C5 C6 C7 120.0(4) . . ?
C5 C6 H6 120.0 . . ?
C22 C23 S36 133.2(3) . . ?
C24 C23 S36 112.9(3) . . ?
C24 C23 C22 113.9(3) . . ?
C32 C33 C28 119.1(4) . . ?
C34 C33 C28 119.3(4) . . ?
C34 C33 C32 121.6(5) . . ?
C26 C24 S25 132.8(3) . . ?
C23 C24 S25 113.1(3) . . ?
C23 C24 C26 114.0(4) . . ?
C26 C35 S36 111.4(3) . . ?
C34 C35 S36 126.5(3) . . ?
C34 C35 C26 122.2(4) . . ?
C22 C13 S25 112.2(3) . . ?
C14 C13 S25 125.8(3) . . ?
C14 C13 C22 122.0(4) . . ?
C31 C32 C33 120.4(5) . . ?
C31 C32 H32 119.8 . . ?
C33 C32 H32 119.8 . . ?
C33 C34 H34 120.2 . . ?
C35 C34 C33 119.6(4) . . ?
C35 C34 H34 120.2 . . ?
C49 C44 Cl50 117.1(7) . . ?
C45 C44 Cl50 119.5(8) . . ?
C45 C44 C49 123.3(6) . . ?
C47 C48 H48 120.4 . . ?
C47 C48 C49 119.1(8) . . ?
C49 C48 H48 120.4 . . ?
C48 C47 H47 120.0 . . ?
C46 C47 C48 120.0(8) . . ?
C46 C47 H47 120.0 . . ?
C44 C49 C48 117.8(6) . . ?
C44 C49 H49 121.1 . . ?
C48 C49 H49 121.1 . . ?
C44 C45 H45 121.0 . . ?
C44 C45 C46 118.1(7) . . ?
C46 C45 H45 121.0 . . ?
C47 C46 H46 119.2 . . ?
C45 C46 C47 121.6(7) . . ?
C45 C46 H46 119.2 . . ?
C26A C35A S36A 112.0(13) . . ?
C34A C35A C26A 121.8(18) . . ?
C34A C35A S36A 126.2(17) . . ?
C24A S25A C13A 89.7(10) . . ?
C26A C24A S25A 130.8(15) . . ?
C23A C24A S25A 114.0(12) . . ?
C23A C24A C26A 115.2(15) . . ?
C22A C13A S25A 112.9(14) . . ?
C14A C13A S25A 124.3(17) . . ?
C14A C13A C22A 122.6(18) . . ?
C24A C26A C35A 109.1(15) . . ?
C27A C26A C35A 119.9(18) . . ?
C27A C26A C24A 131(2) . . ?
C24A C23A C22A 113.5(15) . . ?
C24A C23A S36A 112.4(13) . . ?
C22A C23A S36A 133.1(17) . . ?
C23A C22A C13A 109.3(16) . . ?
C21A C22A C13A 118.3(18) . . ?
C21A C22A C23A 131(2) . . ?
C13A C14A H14A 120.4 . . ?
C13A C14A C15A 119(2) . . ?
C15A C14A H14A 120.4 . . ?
C26A C27A H27A 120.3 . . ?
C26A C27A C28A 119(2) . . ?
C28A C27A H27A 120.3 . . ?
C23A S36A C35A 91.2(10) . . ?
C22A C21A H21A 120.0 . . ?
C22A C21A C20A 120(2) . . ?
C20A C21A H21A 120.0 . . ?
C14A C15A C20A 119(2) . . ?
C16A C15A C14A 122(2) . . ?
C16A C15A C20A 118(2) . . ?
C27A C28A C29A 120(2) . . ?
C27A C28A C33A 120(2) . . ?
C29A C28A C33A 120(2) . . ?
C35A C34A H34A 120.5 . . ?
C35A C34A C33A 119(2) . . ?
C33A C34A H34A 120.5 . . ?
C21A C20A C15A 120(2) . . ?
C21A C20A C19A 120(2) . . ?
C19A C20A C15A 119(2) . . ?
C15A C16A H16A 120.1 . . ?
C17A C16A C15A 120(2) . . ?
C17A C16A H16A 120.1 . . ?
C28A C29A H29A 119.6 . . ?
C30A C29A C28A 121(2) . . ?
C30A C29A H29A 119.6 . . ?
C34A C33A C28A 120(2) . . ?
C32A C33A C28A 117(2) . . ?
C32A C33A C34A 123(2) . . ?
C20A C19A H19A 119.6 . . ?
C18A C19A C20A 121(2) . . ?
C18A C19A H19A 119.6 . . ?
C16A C17A H17A 119.6 . . ?
C16A C17A C18A 121(3) . . ?
C18A C17A H17A 119.6 . . ?
C29A C30A H30A 120.6 . . ?
C29A C30A C31A 119(3) . . ?
C31A C30A H30A 120.6 . . ?
C33A C32A H32A 119.7 . . ?
C31A C32A C33A 121(3) . . ?
C31A C32A H32A 119.7 . . ?
C19A C18A C17A 120(3) . . ?
C19A C18A H18A 120.1 . . ?
C17A C18A H18A 120.1 . . ?
C30A C31A H31A 119.2 . . ?
C32A C31A C30A 122(3) . . ?
C32A C31A H31A 119.2 . . ?
C49A C44A Cl 113.3(19) . . ?
C45A C44A Cl 122(2) . . ?
C45A C44A C49A 123.3(18) . . ?
C44A C49A H49A 122.7 . . ?
C44A C49A C48A 114.6(18) . . ?
C48A C49A H49A 122.7 . . ?
C44A C45A H45A 120.1 . . ?
C44A C45A C46A 119.8(19) . . ?
C46A C45A H45A 120.1 . . ?
C49A C48A H48A 118.9 . . ?
C47A C48A C49A 122(2) . . ?
C47A C48A H48A 118.9 . . ?
C45A C46A H46A 121.2 . . ?
C47A C46A C45A 118(2) . . ?
C47A C46A H46A 121.2 . . ?
C48A C47A C46A 121(2) . . ?
C48A C47A H47A 119.5 . . ?
C46A C47A H47A 119.5 . . ?

loop_
_geom_bond_atom_site_label_1
_geom_bond_atom_site_label_2
_geom_bond_distance
_geom_bond_site_symmetry_2
_geom_bond_publ_flag
S1 C2 1.762(4) 2_777 ?
S1 C12 1.735(4) . ?
S25 C24 1.713(4) . ?
S25 C13 1.765(5) . ?
S36 C23 1.711(4) . ?
S36 C35 1.766(5) . ?
P37 F41 1.591(3) . ?
P37 F39 1.592(3) . ?
P37 F38 1.600(3) . ?
P37 F43 1.594(3) . ?
P37 F40 1.584(3) . ?
P37 F42 1.587(3) . ?
Cl50 C44 1.748(7) . ?
C11 C2 1.429(5) . ?
C11 C10 1.388(6) . ?
C11 C12 1.449(6) . ?
C26 C27 1.385(6) . ?
C26 C24 1.425(6) . ?
C26 C35 1.437(6) . ?
C22 C21 1.385(6) . ?
C22 C23 1.428(6) . ?
C22 C13 1.430(6) . ?
C4 C9 1.437(5) . ?
C4 C3 1.415(6) . ?
C4 C5 1.413(6) . ?
C20 C15 1.425(6) . ?
C20 C21 1.416(6) . ?
C20 C19 1.415(7) . ?
C2 C3 1.364(5) . ?
C28 C27 1.409(6) . ?
C28 C29 1.420(7) . ?
C28 C33 1.433(6) . ?
C27 H27 0.9500 . ?
C9 C10 1.404(5) . ?
C9 C8 1.420(6) . ?
C10 H10 0.9500 . ?
C14 H14 0.9500 . ?
C14 C15 1.422(6) . ?
C14 C13 1.364(6) . ?
C15 C16 1.412(6) . ?
C21 H21 0.9500 . ?
C3 H3 0.9500 . ?
C17 H17 0.9500 . ?
C17 C16 1.374(7) . ?
C17 C18 1.404(7) . ?
C7 H7 0.9500 . ?
C7 C8 1.363(6) . ?
C7 C6 1.417(6) . ?
C12 C12 1.356(8) 2_777 ?
C8 H8 0.9500 . ?
C5 H5 0.9500 . ?
C5 C6 1.365(6) . ?
C30 H30 0.9500 . ?
C30 C31 1.407(7) . ?
C30 C29 1.366(7) . ?
C31 H31 0.9500 . ?
C31 C32 1.364(8) . ?
C19 H19 0.9500 . ?
C19 C18 1.369(7) . ?
C16 H16 0.9500 . ?
C29 H29 0.9500 . ?
C18 H18 0.9500 . ?
C6 H6 0.9500 . ?
C23 C24 1.392(6) . ?
C33 C32 1.415(7) . ?
C33 C34 1.411(7) . ?
C35 C34 1.356(6) . ?
C32 H32 0.9500 . ?
C34 H34 0.9500 . ?
C44 C49 1.388(11) . ?
C44 C45 1.365(10) . ?
C48 H48 0.9500 . ?
C48 C47 1.397(10) . ?
C48 C49 1.406(10) . ?
C47 H47 0.9500 . ?
C47 C46 1.381(10) . ?
C49 H49 0.9500 . ?
C45 H45 0.9500 . ?
C45 C46 1.369(11) . ?
C46 H46 0.9500 . ?
C35A C26A 1.438(18) . ?
C35A S36A 1.771(17) . ?
C35A C34A 1.352(19) . ?
S25A C24A 1.717(16) . ?
S25A C13A 1.775(17) . ?
C24A C26A 1.422(17) . ?
C24A C23A 1.394(18) . ?
C13A C22A 1.432(19) . ?
C13A C14A 1.359(19) . ?
C26A C27A 1.379(18) . ?
C23A C22A 1.424(18) . ?
C23A S36A 1.708(17) . ?
C22A C21A 1.388(18) . ?
C14A H14A 0.9500 . ?
C14A C15A 1.422(19) . ?
C27A H27A 0.9500 . ?
C27A C28A 1.414(19) . ?
C21A H21A 0.9500 . ?
C21A C20A 1.415(19) . ?
C15A C20A 1.422(18) . ?
C15A C16A 1.413(19) . ?
C28A C29A 1.416(19) . ?
C28A C33A 1.429(19) . ?
C34A H34A 0.9500 . ?
C34A C33A 1.422(19) . ?
C20A C19A 1.42(2) . ?
C16A H16A 0.9500 . ?
C16A C17A 1.38(2) . ?
C29A H29A 0.9500 . ?
C29A C30A 1.36(2) . ?
C33A C32A 1.41(2) . ?
C19A H19A 0.9500 . ?
C19A C18A 1.37(2) . ?
C17A H17A 0.9500 . ?
C17A C18A 1.40(2) . ?
C30A H30A 0.9500 . ?
C30A C31A 1.41(2) . ?
C32A H32A 0.9500 . ?
C32A C31A 1.37(2) . ?
C18A H18A 0.9500 . ?
C31A H31A 0.9500 . ?
C44A Cl 1.737(15) . ?
C44A C49A 1.392(19) . ?
C44A C45A 1.357(18) . ?
C49A H49A 0.9500 . ?
C49A C48A 1.394(19) . ?
C45A H45A 0.9500 . ?
C45A C46A 1.38(2) . ?
C48A H48A 0.9500 . ?
C48A C47A 1.38(2) . ?
C46A H46A 0.9500 . ?
C46A C47A 1.38(2) . ?
C47A H47A 0.9500 . ?

loop_
_geom_torsion_atom_site_label_1
_geom_torsion_atom_site_label_2
_geom_torsion_atom_site_label_3
_geom_torsion_atom_site_label_4
_geom_torsion
_geom_torsion_site_symmetry_1
_geom_torsion_site_symmetry_2
_geom_torsion_site_symmetry_3
_geom_torsion_site_symmetry_4
_geom_torsion_publ_flag
S1 C2 C3 C4 -179.7(3) 2_777 . . . ?
S36 C23 C24 S25 179.7(2) . . . . ?
S36 C23 C24 C26 0.5(5) . . . . ?
S36 C35 C34 C33 179.6(3) . . . . ?
Cl50 C44 C49 C48 179.1(8) . . . . ?
Cl50 C44 C45 C46 179.3(8) . . . . ?
C11 C2 C3 C4 0.2(6) . . . . ?
C26 C35 C34 C33 0.2(7) . . . . ?
C22 C23 C24 S25 -0.5(5) . . . . ?
C22 C23 C24 C26 -179.7(4) . . . . ?
C4 C9 C10 C11 0.2(5) . . . . ?
C4 C9 C8 C7 1.1(5) . . . . ?
C4 C5 C6 C7 -0.1(6) . . . . ?
C20 C15 C16 C17 -1.0(12) . . . . ?
C20 C19 C18 C17 -0.3(8) . . . . ?
C2 S1 C12 C11 179.8(4) 2_777 . . . ?
C2 S1 C12 C12 1.3(4) 2_777 . . 2_777 ?
C2 C11 C10 C9 0.3(5) . . . . ?
C2 C11 C12 S1 -178.9(3) . . . . ?
C2 C11 C12 C12 -0.4(6) . . . 2_777 ?
C28 C33 C32 C31 -1.1(7) . . . . ?
C28 C33 C34 C35 0.5(7) . . . . ?
C27 C26 C24 S25 1.0(8) . . . . ?
C27 C26 C24 C23 180.0(5) . . . . ?
C27 C26 C35 S36 179.9(4) . . . . ?
C27 C26 C35 C34 -0.6(7) . . . . ?
C27 C28 C29 C30 -179.6(7) . . . . ?
C27 C28 C33 C32 -179.4(4) . . . . ?
C27 C28 C33 C34 -0.7(7) . . . . ?
C9 C4 C3 C2 0.3(5) . . . . ?
C9 C4 C5 C6 0.3(6) . . . . ?
C10 C11 C2 S1 179.4(3) . . . 2_777 ?
C10 C11 C2 C3 -0.5(5) . . . . ?
C10 C11 C12 S1 1.1(6) . . . . ?
C10 C11 C12 C12 179.6(4) . . . 2_777 ?
C10 C9 C8 C7 -178.9(4) . . . . ?
C14 C15 C16 C17 179.1(7) . . . . ?
C15 C20 C21 C22 0.1(8) . . . . ?
C15 C20 C19 C18 -0.3(8) . . . . ?
C15 C14 C13 S25 179.4(4) . . . . ?
C15 C14 C13 C22 -0.5(7) . . . . ?
C21 C22 C23 S36 -1.1(7) . . . . ?
C21 C22 C23 C24 179.2(4) . . . . ?
C21 C22 C13 S25 -179.5(3) . . . . ?
C21 C22 C13 C14 0.5(6) . . . . ?
C21 C20 C15 C14 -0.2(9) . . . . ?
C21 C20 C15 C16 179.9(6) . . . . ?
C21 C20 C19 C18 -179.3(5) . . . . ?
C3 C4 C9 C10 -0.5(5) . . . . ?
C3 C4 C9 C8 179.5(3) . . . . ?
C3 C4 C5 C6 -180.0(4) . . . . ?
C12 C11 C2 S1 -0.6(4) . . . 2_777 ?
C12 C11 C2 C3 179.5(3) . . . . ?
C12 C11 C10 C9 -179.7(4) . . . . ?
C8 C9 C10 C11 -179.8(3) . . . . ?
C8 C7 C6 C5 0.4(6) . . . . ?
C5 C4 C9 C10 179.3(3) . . . . ?
C5 C4 C9 C8 -0.8(5) . . . . ?
C5 C4 C3 C2 -179.5(4) . . . . ?
C30 C31 C32 C33 0.7(9) . . . . ?
C31 C30 C29 C28 -1.1(13) . . . . ?
C19 C20 C15 C14 -179.2(5) . . . . ?
C19 C20 C15 C16 0.9(10) . . . . ?
C19 C20 C21 C22 179.1(4) . . . . ?
C16 C17 C18 C19 0.2(9) . . . . ?
C29 C28 C27 C26 -179.4(6) . . . . ?
C29 C28 C33 C32 0.4(8) . . . . ?
C29 C28 C33 C34 179.0(6) . . . . ?
C29 C30 C31 C32 0.4(12) . . . . ?
C18 C17 C16 C15 0.5(12) . . . . ?
C6 C7 C8 C9 -0.9(6) . . . . ?
C23 S36 C35 C26 -0.1(3) . . . . ?
C23 S36 C35 C34 -179.5(4) . . . . ?
C23 C22 C21 C20 -178.2(5) . . . . ?
C23 C22 C13 S25 -1.2(4) . . . . ?
C23 C22 C13 C14 178.8(4) . . . . ?
C33 C28 C27 C26 0.3(7) . . . . ?
C33 C28 C29 C30 0.7(11) . . . . ?
C24 S25 C13 C22 0.8(3) . . . . ?
C24 S25 C13 C14 -179.2(4) . . . . ?
C24 C26 C27 C28 179.8(5) . . . . ?
C24 C26 C35 S36 0.4(5) . . . . ?
C24 C26 C35 C34 179.8(4) . . . . ?
C35 S36 C23 C22 180.0(4) . . . . ?
C35 S36 C23 C24 -0.3(3) . . . . ?
C35 C26 C27 C28 0.3(7) . . . . ?
C35 C26 C24 S25 -179.5(3) . . . . ?
C35 C26 C24 C23 -0.6(5) . . . . ?
C13 S25 C24 C26 178.8(4) . . . . ?
C13 S25 C24 C23 -0.2(3) . . . . ?
C13 C22 C21 C20 -0.3(6) . . . . ?
C13 C22 C23 S36 -179.2(3) . . . . ?
C13 C22 C23 C24 1.1(5) . . . . ?
C13 C14 C15 C20 0.4(9) . . . . ?
C13 C14 C15 C16 -179.7(6) . . . . ?
C32 C33 C34 C35 179.1(4) . . . . ?
C34 C33 C32 C31 -179.7(5) . . . . ?
C44 C45 C46 C47 0.7(13) . . . . ?
C48 C47 C46 C45 -2.1(13) . . . . ?
C47 C48 C49 C44 2.3(14) . . . . ?
C49 C44 C45 C46 2.4(15) . . . . ?
C49 C48 C47 C46 0.6(14) . . . . ?
C45 C44 C49 C48 -3.8(15) . . . . ?
C35A C26A C27A C28A -2(8) . . . . ?
C35A C34A C33A C28A -8(8) . . . . ?
C35A C34A C33A C32A 175(6) . . . . ?
S25A C24A C26A C35A -178.8(14) . . . . ?
S25A C24A C26A C27A -5(8) . . . . ?
S25A C24A C23A C22A -8(4) . . . . ?
S25A C24A C23A S36A -178.3(16) . . . . ?
S25A C13A C22A C23A -5(5) . . . . ?
S25A C13A C22A C21A -176(4) . . . . ?
S25A C13A C14A C15A -177(4) . . . . ?
C24A S25A C13A C22A 1(3) . . . . ?
C24A S25A C13A C14A -175(4) . . . . ?
C24A C26A C27A C28A -175(5) . . . . ?
C24A C23A C22A C13A 9(5) . . . . ?
C24A C23A C22A C21A 177(5) . . . . ?
C24A C23A S36A C35A -3(2) . . . . ?
C13A S25A C24A C26A -177(4) . . . . ?
C13A S25A C24A C23A 4(2) . . . . ?
C13A C22A C21A C20A -5(8) . . . . ?
C13A C14A C15A C20A -11(9) . . . . ?
C13A C14A C15A C16A 178(6) . . . . ?
C26A C35A S36A C23A 4(3) . . . . ?
C26A C35A C34A C33A 4(6) . . . . ?
C26A C24A C23A C22A 172(4) . . . . ?
C26A C24A C23A S36A 2(4) . . . . ?
C26A C27A C28A C29A -174(5) . . . . ?
C26A C27A C28A C33A -3(8) . . . . ?
C23A C24A C26A C35A 0(5) . . . . ?
C23A C24A C26A C27A 174(5) . . . . ?
C23A C22A C21A C20A -173(6) . . . . ?
C22A C13A C14A C15A 8(7) . . . . ?
C22A C23A S36A C35A -171(4) . . . . ?
C22A C21A C20A C15A 2(11) . . . . ?
C22A C21A C20A C19A -173(7) . . . . ?
C14A C13A C22A C23A 171(4) . . . . ?
C14A C13A C22A C21A 1(7) . . . . ?
C14A C15A C20A C21A 6(11) . . . . ?
C14A C15A C20A C19A -178(7) . . . . ?
C14A C15A C16A C17A -177(6) . . . . ?
C27A C28A C29A C30A -178(5) . . . . ?
C27A C28A C33A C34A 7(9) . . . . ?
C27A C28A C33A C32A -175(6) . . . . ?
S36A C35A C26A C24A -3(5) . . . . ?
S36A C35A C26A C27A -177(4) . . . . ?
S36A C35A C34A C33A -178(4) . . . . ?
S36A C23A C22A C13A 176(3) . . . . ?
S36A C23A C22A C21A -16(8) . . . . ?
C21A C20A C19A C18A 177(8) . . . . ?
C15A C20A C19A C18A 2(13) . . . . ?
C15A C16A C17A C18A -12(10) . . . . ?
C28A C29A C30A C31A -9(10) . . . . ?
C28A C33A C32A C31A -4(12) . . . . ?
C34A C35A C26A C24A 175(3) . . . . ?
C34A C35A C26A C27A 1(7) . . . . ?
C34A C35A S36A C23A -174(3) . . . . ?
C34A C33A C32A C31A 173(8) . . . . ?
C20A C15A C16A C17A 12(10) . . . . ?
C20A C19A C18A C17A -1(13) . . . . ?
C16A C15A C20A C21A 178(7) . . . . ?
C16A C15A C20A C19A -7(12) . . . . ?
C16A C17A C18A C19A 6(11) . . . . ?
C29A C28A C33A C34A 178(5) . . . . ?
C29A C28A C33A C32A -4(9) . . . . ?
C29A C30A C31A C32A 1(13) . . . . ?
C33A C28A C29A C30A 11(9) . . . . ?
C33A C32A C31A C30A 6(15) . . . . ?
C44A C49A C48A C47A -1(6) . . . . ?
C44A C45A C46A C47A -12(6) . . . . ?
Cl C44A C49A C48A -173(3) . . . . ?
Cl C44A C45A C46A 179(3) . . . . ?
C49A C44A C45A C46A 15(6) . . . . ?
C49A C48A C47A C46A 3(7) . . . . ?
C45A C44A C49A C48A -8(5) . . . . ?
C45A C46A C47A C48A 4(6) . . . . ?
